data_7001494
loop_
_publ_author_name
'Mishra, Shashank'
'Jeanneau, Erwann'
'Ledoux, Gilles'
'Daniele, St\'ephane'

_publ_section_title
;
 Lanthanide complexes in hybrid halometallate materials:
 interconversion between a novel 2D microporous framework and a 1D
 zigzag chain structure of iodoargentates templated by octakis-solvated
 terbium(III) cation
;
_journal_issue 25
_journal_name_full 'Dalton Transactions'
_journal_page_first 4954
_journal_page_last 4961
_journal_paper_doi 10.1039/b903576a
_journal_year 2009
_chemical_formula_moiety 'C22.67 H54.67 N6.67 O8 S1.33 Tb, Ag6 I9 '
_chemical_formula_sum 'C22.67 H54.67 Ag6 I9 N6.67 O8 S1.33 Tb'
_chemical_formula_weight 2539.74
_space_group_IT_number 15
_symmetry_cell_setting monoclinic
_symmetry_space_group_name_Hall '-C 2yc'
_symmetry_space_group_name_H-M 'C 1 2/c 1'
_atom_sites_solution_hydrogens geom
_atom_sites_solution_primary direct
_audit_creation_date 09-02-05
_audit_creation_method CRYSTALS_ver_12.85
_cell_angle_alpha 90.0
_cell_angle_beta 114.576(13)
_cell_angle_gamma 90.0
_cell_formula_units_Z 4
_cell_length_a 20.556(2)
_cell_length_b 18.1239(13)
_cell_length_c 16.868(2)
_cell_measurement_reflns_used 7734
_cell_measurement_temperature 150
_cell_measurement_theta_max 29.4956
_cell_measurement_theta_min 3.1240
_cell_volume 5715.0(11)
_computing_cell_refinement
;
CrysAlisPro, Oxford Diffraction Ltd.,
Version 1.171.33.32 (release 27-01-2009 CrysAlis171 .NET)
(compiled Jan 27 2009,14:17:37)
;
_computing_data_collection
;
CrysAlisPro, Oxford Diffraction Ltd.,
Version 1.171.33.32 (release 27-01-2009 CrysAlis171 .NET)
(compiled Jan 27 2009,14:17:37)
;
_computing_data_reduction
;
CrysAlisPro, Oxford Diffraction Ltd.,
Version 1.171.33.32 (release 27-01-2009 CrysAlis171 .NET)
(compiled Jan 27 2009,14:17:37)
;
_computing_molecular_graphics 'CAMERON (Watkin et al., 1996)'
_computing_publication_material 'CRYSTALS (Betteridge et al., 2003)'
_computing_structure_refinement 'CRYSTALS (Betteridge et al., 2003)'
_computing_structure_solution 'SIR97 (Altomare et al., 1999)'
_diffrn_ambient_temperature 150
_diffrn_measured_fraction_theta_full 0.997
_diffrn_measured_fraction_theta_max 0.853
_diffrn_measurement_device 'Oxford Diffraction XCALIBUR'
_diffrn_measurement_device_type Area
_diffrn_measurement_method '\f & \w scans'
_diffrn_radiation_monochromator graphite
_diffrn_radiation_type 'Mo K\a'
_diffrn_radiation_wavelength 0.71069
_diffrn_reflns_av_R_equivalents 0.047
_diffrn_reflns_limit_h_max 27
_diffrn_reflns_limit_h_min -19
_diffrn_reflns_limit_k_max 23
_diffrn_reflns_limit_k_min -25
_diffrn_reflns_limit_l_max 22
_diffrn_reflns_limit_l_min -23
_diffrn_reflns_number 14329
_diffrn_reflns_theta_full 26.313
_diffrn_reflns_theta_max 29.565
_diffrn_reflns_theta_min 3.131
_diffrn_standards_number 0
_exptl_absorpt_coefficient_mu 8.184
_exptl_absorpt_correction_T_max 0.47
_exptl_absorpt_correction_T_min 0.13
_exptl_absorpt_correction_type analytical
_exptl_absorpt_process_details
;
CrysAlis RED, Oxford Diffraction Ltd.,
Version 1.171.33.32 (release 27-01-2009 CrysAlis171 .NET)
(compiled Jan 27 2009,14:17:37)
Analytical numeric absorption correction using a multifaceted crystal
model based on expressions derived by R.C. Clark & J.S. Reid.
(Clark, R. C. & Reid, J. S. (1995). Acta Cryst. A51, 887-897)
;
_exptl_crystal_colour colorless
_exptl_crystal_density_diffrn 2.952
_exptl_crystal_density_method 'not measured'
_exptl_crystal_description plate
_exptl_crystal_F_000 4586.651
_exptl_crystal_size_max 0.3935
_exptl_crystal_size_mid 0.2701
_exptl_crystal_size_min 0.1084
_refine_diff_density_max 1.53
_refine_diff_density_min -2.19
_refine_ls_extinction_coef 20(3)
_refine_ls_extinction_method 'Larson (1970), Equation 22'
_refine_ls_goodness_of_fit_ref 1.0154
_refine_ls_hydrogen_treatment constr
_refine_ls_matrix_type full
_refine_ls_number_parameters 291
_refine_ls_number_reflns 5228
_refine_ls_number_restraints 48
_refine_ls_R_factor_all 0.0702
_refine_ls_R_factor_gt 0.0514
_refine_ls_shift/su_max 0.000805
_refine_ls_structure_factor_coef F
_refine_ls_weighting_details
;
Method, part 1, Chebychev polynomial, (Watkin, 1994, Prince, 1982)
[weight] = 1.0/[A~0~*T~0~(x)+A~1~*T~1~(x) ... +A~n-1~]*T~n-1~(x)]
where A~i~ are the Chebychev coefficients listed below and x= Fcalc/Fmax
Method = Robust Weighting (Prince, 1982)
W = [weight] * [1-(deltaF/6*sigmaF)^2^]^2^
A~i~ are:
12.7 -1.84 8.30
;
_refine_ls_weighting_scheme calc
_refine_ls_wR_factor_all 0.0806
_refine_ls_wR_factor_gt 0.0579
_refine_ls_wR_factor_ref 0.0579
_reflns_limit_h_max 25
_reflns_limit_h_min -27
_reflns_limit_k_max 25
_reflns_limit_k_min 0
_reflns_limit_l_max 23
_reflns_limit_l_min 0
_reflns_number_gt 5228
_reflns_number_total 6843
_reflns_threshold_expression I>2.0\s(I)
_oxford_diffrn_Wilson_B_factor 0.00
_oxford_diffrn_Wilson_scale 0.00
_oxford_refine_ls_r_factor_ref 0.0514
_oxford_refine_ls_scale 0.6278(13)
_oxford_reflns_number_all 6831
_oxford_reflns_threshold_expression_ref I>2.0\s(I)
_oxford_structure_analysis_title 'analytical in C 1 2/c 1'
_cod_data_source_file b903576a.txt
_cod_data_source_block complex_5
_cod_depositor_comments
;
The following automatic conversions were performed:
'_symmetry_cell_setting' value 'Monoclinic' changed to 'monoclinic'
according to '/home/saulius/struct/CIF-dictionaries/cif_core.dic'
dictionary named 'cif_core.dic' version 2.4.1 from 2010-06-29.

Automatic conversion script
Id: cif_fix_enum 1527 2010-12-29 10:47:43Z saulius 
;
_cod_original_cell_volume 5715.0(7)
_cod_original_sg_symbol_H-M 'C 1 2/c 1 '
_cod_original_formula_sum 'C22.67 H54.67 Ag6 I9 N6.67 O8 S1.33 Tb '
_cod_database_code 7001494

loop_
_symmetry_equiv_pos_as_xyz
x,y,z
-x,-y,-z
x+1/2,y+1/2,z
-x+1/2,-y+1/2,-z
-x,y,-z+1/2
x,-y,z+1/2
-x+1/2,y+1/2,-z+1/2
x+1/2,-y+1/2,z+1/2

loop_
_atom_site_label
_atom_site_type_symbol
_atom_site_fract_x
_atom_site_fract_y
_atom_site_fract_z
_atom_site_U_iso_or_equiv
_atom_site_occupancy
_atom_site_adp_type
_atom_site_refinement_flags_posn
_atom_site_refinement_flags_adp
_atom_site_refinement_flags_occupancy
_atom_site_disorder_assembly
_atom_site_disorder_group
_oxford_atom_site_special_shape
_atom_site_attached_hydrogens
C1 C 0.5486(5) 0.9096(6) 0.4068(6) 0.0360 1.0000 Uani . . . . . . .
C2 C 0.5503(7) 0.8631(10) 0.5399(9) 0.0717 1.0000 Uani . . . . . . .
C3 C 0.6034(8) 0.9854(8) 0.5332(11) 0.0797 1.0000 Uani . . . . . . .
C4 C 0.6494(5) 0.8387(6) 0.2346(6) 0.0338 1.0000 Uani . . . . . . .
C5 C 0.7398(5) 0.8989(7) 0.2026(7) 0.0429 1.0000 Uani . . . . . . .
C6 C 0.6849(7) 0.9603(7) 0.2939(9) 0.0536 1.0000 Uani . U . . . . .
C7 C 0.3497(5) 0.6949(5) 0.1065(6) 0.0316 1.0000 Uani . U . . . . .
C8 C 0.2349(5) 0.6403(5) 0.0200(6) 0.0304 1.0000 Uani . . . . . . .
C9 C 0.3187(6) 0.6721(6) -0.0466(6) 0.0400 1.0000 Uani . U . . . . .
C10 C 0.4511(14) 0.6597(15) 0.3773(18) 0.0280 0.3343 Uani . U . 1 1 . .
C12 C 0.468(2) 0.543(2) 0.444(3) 0.0603 0.3343 Uani . U . 1 1 . .
C13 C 0.4655(12) 0.6312(12) 0.4445(13) 0.0603 0.6657 Uani . U . 1 2 . .
I1 I 0.64209(3) 0.20693(3) 0.47595(4) 0.0312 1.0000 Uani . . . . . . .
I2 I 0.43511(3) 0.32042(3) 0.31977(4) 0.0292 1.0000 Uani . . . . . . .
I3 I 0.5000 0.08334(4) 0.2500 0.0295 1.0000 Uani S T . . . . .
I4 I 0.73738(3) 0.16177(4) 0.27015(4) 0.0344 1.0000 Uani . . . . . . .
I5 I 0.65990(4) 0.45740(4) 0.44829(4) 0.0411 1.0000 Uani . . . . . . .
Ag1 Ag 0.58397(4) 0.33414(4) 0.35935(5) 0.0370 1.0000 Uani . . . . . . .
Ag2 Ag 0.60754(4) 0.18894(4) 0.28607(5) 0.0368 1.0000 Uani . . . . . . .
Ag3 Ag 0.76682(5) 0.16315(5) 0.44961(5) 0.0442 1.0000 Uani . . . . . . .
Tb1 Tb 0.5000 0.77436(3) 0.2500 0.0242 1.0000 Uani S T . . . . .
N2 N 0.6891(4) 0.8965(4) 0.2422(5) 0.0324 1.0000 Uani . . . . . . .
N1 N 0.5656(4) 0.9198(5) 0.4886(5) 0.0361 1.0000 Uani . U . . . . .
O2 O 0.6097(4) 0.8312(5) 0.2744(5) 0.0453 1.0000 Uani . U . . . . .
O3 O 0.4101(4) 0.7199(4) 0.1186(5) 0.0389 1.0000 Uani . . . . . . .
N3 N 0.3024(4) 0.6723(4) 0.0300(5) 0.0257 1.0000 Uani . . . . . . .
O1 O 0.5172(4) 0.8557(5) 0.3645(5) 0.0490 1.0000 Uani . U . . . . .
S1 S 0.47760(19) 0.6107(2) 0.3477(2) 0.0335 0.6657 Uani . . . 1 2 . .
N4 N 0.4496(13) 0.5886(14) 0.3690(17) 0.0313 0.3343 Uani . U . 1 1 . .
O4 O 0.4419(12) 0.6969(16) 0.3151(16) 0.0339 0.3343 Uani . U . 1 1 . .
O5 O 0.4476(8) 0.6784(8) 0.2887(9) 0.0451 0.6657 Uani . U . 1 2 . .
H11 H 0.5615 0.9472 0.3767 0.0404 1.0000 Uiso R . . . . . .
H21 H 0.5661 0.8791 0.5985 0.0868 1.0000 Uiso R . . . . . .
H22 H 0.5745 0.8189 0.5382 0.0868 1.0000 Uiso R . . . . . .
H23 H 0.5002 0.8542 0.5160 0.0868 1.0000 Uiso R . . . . . .
H31 H 0.6113 0.9834 0.5928 0.0877 1.0000 Uiso R . . . . . .
H32 H 0.6481 0.9879 0.5291 0.0877 1.0000 Uiso R . . . . . .
H33 H 0.5758 1.0278 0.5067 0.0877 1.0000 Uiso R . . . . . .
H41 H 0.6503 0.8001 0.1970 0.0389 1.0000 Uiso R . . . . . .
H51 H 0.7640 0.9450 0.2150 0.0546 1.0000 Uiso R . . . . . .
H52 H 0.7736 0.8602 0.2256 0.0546 1.0000 Uiso R . . . . . .
H53 H 0.7150 0.8931 0.1412 0.0546 1.0000 Uiso R . . . . . .
H61 H 0.7171 0.9975 0.2931 0.0688 1.0000 Uiso R . . . . . .
H62 H 0.6971 0.9452 0.3523 0.0688 1.0000 Uiso R . . . . . .
H63 H 0.6375 0.9792 0.2696 0.0688 1.0000 Uiso R . . . . . .
H71 H 0.3376 0.6919 0.1550 0.0361 1.0000 Uiso R . . . . . .
H81 H 0.2078 0.6274 -0.0393 0.0356 1.0000 Uiso R . . . . . .
H82 H 0.2089 0.6751 0.0376 0.0356 1.0000 Uiso R . . . . . .
H83 H 0.2437 0.5974 0.0553 0.0356 1.0000 Uiso R . . . . . .
H91 H 0.2786 0.6543 -0.0957 0.0453 1.0000 Uiso R . . . . . .
H92 H 0.3295 0.7209 -0.0579 0.0453 1.0000 Uiso R . . . . . .
H93 H 0.3587 0.6410 -0.0359 0.0453 1.0000 Uiso R . . . . . .
H101 H 0.4599 0.6811 0.4322 0.0360 0.3343 Uiso R . . 1 1 . .
H121 H 0.4647 0.4921 0.4295 0.0784 0.3343 Uiso R . . 1 1 . .
H122 H 0.5155 0.5548 0.4827 0.0784 0.3343 Uiso R . . 1 1 . .
H123 H 0.4363 0.5541 0.4701 0.0784 0.3343 Uiso R . . 1 1 . .
C14 C 0.4105(11) 0.5411(12) 0.3052(16) 0.0471 0.6657 Uani . . . 1 2 . .
C11 C 0.430(3) 0.552(3) 0.289(4) 0.0643 0.3343 Uani . U . 1 1 . .
H111 H 0.4186 0.5811 0.2386 0.0673 0.3343 Uiso R . . 1 1 . .
H112 H 0.4601 0.5120 0.2885 0.0673 0.3343 Uiso R . . 1 1 . .
H113 H 0.3875 0.5324 0.2903 0.0673 0.3343 Uiso R . . 1 1 . .
H141 H 0.4096 0.5222 0.2522 0.0673 0.6657 Uiso R . . 1 2 . .
H142 H 0.3648 0.5606 0.2951 0.0673 0.6657 Uiso R . . 1 2 . .
H143 H 0.4223 0.5026 0.3471 0.0673 0.6657 Uiso R . . 1 2 . .
H131 H 0.4973 0.6697 0.4755 0.0735 0.6657 Uiso R . . 1 2 . .
H132 H 0.4176 0.6466 0.4285 0.0735 0.6657 Uiso R . . 1 2 . .
H133 H 0.4750 0.5886 0.4805 0.0735 0.6657 Uiso R . . 1 2 . .

loop_
_atom_site_aniso_label
_atom_site_aniso_U_11
_atom_site_aniso_U_22
_atom_site_aniso_U_33
_atom_site_aniso_U_23
_atom_site_aniso_U_13
_atom_site_aniso_U_12
C1 0.031(5) 0.041(5) 0.026(4) 0.004(4) 0.002(4) 0.005(4)
C2 0.051(7) 0.126(14) 0.041(7) 0.033(8) 0.022(6) 0.017(8)
C3 0.051(8) 0.067(9) 0.098(12) -0.052(9) 0.008(8) -0.001(7)
C4 0.026(4) 0.045(5) 0.024(4) 0.004(4) 0.004(3) -0.006(4)
C5 0.028(5) 0.069(7) 0.035(5) 0.005(5) 0.015(4) 0.001(5)
C6 0.058(6) 0.049(6) 0.061(6) -0.002(5) 0.032(5) -0.008(5)
C7 0.029(4) 0.032(4) 0.031(4) 0.000(4) 0.010(4) -0.003(4)
C8 0.023(4) 0.034(5) 0.030(4) 0.005(4) 0.007(3) 0.002(3)
C9 0.043(5) 0.048(5) 0.032(4) -0.007(4) 0.018(4) -0.012(4)
C10 0.029(8) 0.034(9) 0.028(8) 0.004(7) 0.020(7) -0.001(7)
C12 0.07(2) 0.031(14) 0.08(2) 0.016(14) 0.037(19) -0.001(14)
C13 0.068(7) 0.067(7) 0.048(6) -0.007(6) 0.026(6) -0.014(6)
I1 0.0300(3) 0.0332(3) 0.0249(3) 0.0011(2) 0.0060(2) -0.0023(2)
I2 0.0298(3) 0.0302(3) 0.0273(3) -0.0005(2) 0.0116(2) 0.0028(2)
I3 0.0281(4) 0.0237(4) 0.0330(4) 0.0000 0.0091(3) 0.0000
I4 0.0319(3) 0.0399(3) 0.0313(3) -0.0009(2) 0.0130(2) -0.0031(2)
I5 0.0454(4) 0.0294(3) 0.0356(3) -0.0037(2) 0.0040(3) -0.0063(3)
Ag1 0.0389(4) 0.0361(4) 0.0326(4) -0.0068(3) 0.0116(3) -0.0062(3)
Ag2 0.0402(4) 0.0320(4) 0.0394(4) -0.0016(3) 0.0178(3) -0.0039(3)
Ag3 0.0478(5) 0.0441(4) 0.0377(4) 0.0004(3) 0.0149(4) -0.0003(4)
Tb1 0.0241(3) 0.0246(3) 0.0198(3) 0.0000 0.0050(2) 0.0000
N2 0.028(4) 0.031(4) 0.032(4) 0.007(3) 0.007(3) 0.000(3)
N1 0.031(4) 0.037(4) 0.032(4) -0.007(3) 0.006(3) 0.002(3)
O2 0.028(3) 0.065(5) 0.035(3) 0.004(3) 0.006(3) -0.023(3)
O3 0.028(3) 0.042(4) 0.038(4) -0.010(3) 0.005(3) -0.003(3)
N3 0.018(3) 0.026(3) 0.029(4) 0.002(3) 0.005(3) -0.002(3)
O1 0.045(4) 0.056(4) 0.038(4) -0.010(3) 0.008(3) 0.005(3)
S1 0.0253(16) 0.0345(18) 0.0328(17) 0.0083(14) 0.0041(14) 0.0000(14)
N4 0.024(7) 0.031(8) 0.038(8) 0.002(7) 0.012(7) 0.003(7)
O4 0.014(7) 0.060(9) 0.029(8) 0.000(7) 0.011(6) -0.014(7)
O5 0.035(5) 0.055(6) 0.033(5) 0.017(4) 0.001(4) -0.009(5)
C14 0.036(10) 0.033(10) 0.062(13) -0.013(9) 0.010(8) -0.014(7)
C11 0.07(2) 0.031(15) 0.09(2) 0.010(14) 0.033(19) 0.000(15)

loop_
_atom_type_symbol
_atom_type_scat_dispersion_real
_atom_type_scat_dispersion_imag
_atom_type_scat_Cromer_Mann_a1
_atom_type_scat_Cromer_Mann_b1
_atom_type_scat_Cromer_Mann_a2
_atom_type_scat_Cromer_Mann_b2
_atom_type_scat_Cromer_Mann_a3
_atom_type_scat_Cromer_Mann_b3
_atom_type_scat_Cromer_Mann_a4
_atom_type_scat_Cromer_Mann_b4
_atom_type_scat_Cromer_Mann_c
_atom_type_scat_source
C 0.0033 0.0016 2.3100 20.8439 1.0200 10.2075 1.5886 0.5687 0.8650 51.6512 0.2156 'International Tables Vol C 4.2.6.8 and 6.1.1.4'
H 0.0000 0.0000 0.4930 10.5109 0.3229 26.1257 0.1402 3.1424 0.0408 57.7998 0.0030 'International Tables Vol C 4.2.6.8 and 6.1.1.4'
N 0.0061 0.0033 12.2126 0.0057 3.1322 9.8933 2.0125 28.9975 1.1663 0.5826 -11.5290 'International Tables Vol C 4.2.6.8 and 6.1.1.4'
O 0.0106 0.0060 3.0485 13.2771 2.2868 5.7011 1.5463 0.3239 0.8670 32.9089 0.2508 'International Tables Vol C 4.2.6.8 and 6.1.1.4'
S 0.1246 0.1234 6.9053 1.4679 5.2034 22.2151 1.4379 0.2536 1.5863 56.1720 0.8669 'International Tables Vol C 4.2.6.8 and 6.1.1.4'
Ag -0.8971 1.1015 19.2808 0.6446 16.6885 7.4726 4.8045 24.6605 1.0463 99.8156 5.1790 'International Tables Vol C 4.2.6.8 and 6.1.1.4'
I -0.4742 1.8119 20.1472 4.3470 18.9949 0.3814 7.5138 27.7660 2.2735 66.8776 4.0712 'International Tables Vol C 4.2.6.8 and 6.1.1.4'
Tb -0.1723 4.1537 25.8976 2.2426 18.2185 0.1961 14.3167 12.6648 2.9535 115.3620 3.5822 'International Tables Vol C 4.2.6.8 and 6.1.1.4'

loop_
_geom_angle_atom_site_label_1
_geom_angle_site_symmetry_1
_geom_angle_atom_site_label_2
_geom_angle_site_symmetry_2
_geom_angle_atom_site_label_3
_geom_angle_site_symmetry_3
_geom_angle
_geom_angle_publ_flag
N1 . C1 . O1 . 125.6(10) yes
N1 . C1 . H11 . 117.2 no
O1 . C1 . H11 . 117.2 no
N1 . C2 . H21 . 109.8 no
N1 . C2 . H22 . 109.3 no
H21 . C2 . H22 . 109.5 no
N1 . C2 . H23 . 109.3 no
H21 . C2 . H23 . 109.5 no
H22 . C2 . H23 . 109.5 no
N1 . C3 . H31 . 109.8 no
N1 . C3 . H32 . 109.2 no
H31 . C3 . H32 . 109.5 no
N1 . C3 . H33 . 109.5 no
H31 . C3 . H33 . 109.5 no
H32 . C3 . H33 . 109.5 no
N2 . C4 . O2 . 123.6(10) yes
N2 . C4 . H41 . 118.2 no
O2 . C4 . H41 . 118.2 no
N2 . C5 . H51 . 109.5 no
N2 . C5 . H52 . 109.4 no
H51 . C5 . H52 . 109.5 no
N2 . C5 . H53 . 109.5 no
H51 . C5 . H53 . 109.5 no
H52 . C5 . H53 . 109.5 no
N2 . C6 . H61 . 109.6 no
N2 . C6 . H62 . 109.5 no
H61 . C6 . H62 . 109.5 no
N2 . C6 . H63 . 109.3 no
H61 . C6 . H63 . 109.5 no
H62 . C6 . H63 . 109.5 no
O3 . C7 . N3 . 123.1(9) yes
O3 . C7 . H71 . 118.4 no
N3 . C7 . H71 . 118.4 no
N3 . C8 . H81 . 109.6 no
N3 . C8 . H82 . 109.5 no
H81 . C8 . H82 . 109.5 no
N3 . C8 . H83 . 109.3 no
H81 . C8 . H83 . 109.5 no
H82 . C8 . H83 . 109.5 no
N3 . C9 . H91 . 109.6 no
N3 . C9 . H92 . 109.5 no
H91 . C9 . H92 . 109.5 no
N3 . C9 . H93 . 109.3 no
H91 . C9 . H93 . 109.5 no
H92 . C9 . H93 . 109.5 no
N4 . C10 . O4 . 119(3) yes
N4 . C10 . H101 . 120.0 no
O4 . C10 . H101 . 121.4 no
N4 . C12 . H121 . 112.3 no
N4 . C12 . H122 . 107.7 no
H121 . C12 . H122 . 109.5 no
N4 . C12 . H123 . 108.4 no
H121 . C12 . H123 . 109.5 no
H122 . C12 . H123 . 109.5 no
S1 . C13 . H131 . 109.3 no
S1 . C13 . H132 . 108.9 no
H131 . C13 . H132 . 109.5 no
S1 . C13 . H133 . 110.2 no
H131 . C13 . H133 . 109.5 no
H132 . C13 . H133 . 109.5 no
Ag3 4_656 I1 . Ag1 . 70.60(3) yes
Ag3 4_656 I1 . Ag2 . 111.65(3) yes
Ag1 . I1 . Ag2 . 61.37(3) yes
Ag3 4_656 I1 . Ag3 . 80.65(4) yes
Ag1 . I1 . Ag3 . 104.59(4) yes
Ag2 . I1 . Ag3 . 68.70(3) yes
Ag1 5_655 I2 . Ag2 5_655 63.28(3) yes
Ag1 5_655 I2 . Ag1 . 84.46(4) yes
Ag2 5_655 I2 . Ag1 . 103.68(3) yes
Ag2 5_655 I3 . Ag2 . 93.49(5) yes
Ag2 . I4 . Ag3 . 71.82(4) yes
Ag3 4_656 I5 . Ag1 . 75.10(4) yes
Ag3 4_656 Ag1 . I1 . 54.73(2) yes
Ag3 4_656 Ag1 . I2 5_655 131.93(4) yes
I1 . Ag1 . I2 5_655 118.17(4) yes
Ag3 4_656 Ag1 . I2 . 132.71(4) yes
I1 . Ag1 . I2 . 100.70(4) yes
I2 5_655 Ag1 . I2 . 94.68(4) yes
Ag3 4_656 Ag1 . I5 . 52.74(2) yes
I1 . Ag1 . I5 . 106.75(4) yes
I2 5_655 Ag1 . I5 . 115.77(3) yes
I2 . Ag1 . I5 . 120.14(3) yes
I1 . Ag2 . I2 5_655 116.57(3) yes
I1 . Ag2 . I4 . 107.83(3) yes
I2 5_655 Ag2 . I4 . 98.08(3) yes
I1 . Ag2 . I3 . 96.99(3) yes
I2 5_655 Ag2 . I3 . 114.94(3) yes
I4 . Ag2 . I3 . 123.47(3) yes
I1 . Ag2 . Ag3 . 54.13(2) yes
I2 5_655 Ag2 . Ag3 . 124.79(3) yes
I4 . Ag2 . Ag3 . 54.02(3) yes
I3 . Ag2 . Ag3 . 120.13(4) yes
Ag2 . Ag3 . Ag1 4_656 166.79(4) yes
Ag2 . Ag3 . I1 4_656 118.29(3) yes
Ag1 4_656 Ag3 . I1 4_656 54.66(2) yes
Ag2 . Ag3 . I1 . 57.17(3) yes
Ag1 4_656 Ag3 . I1 . 111.01(4) yes
I1 4_656 Ag3 . I1 . 99.35(4) yes
Ag2 . Ag3 . I4 . 54.16(3) yes
Ag1 4_656 Ag3 . I4 . 136.14(4) yes
I1 4_656 Ag3 . I4 . 106.17(4) yes
I1 . Ag3 . I4 . 110.99(4) yes
Ag2 . Ag3 . I5 4_656 135.42(4) yes
Ag1 4_656 Ag3 . I5 4_656 52.16(2) yes
I1 4_656 Ag3 . I5 4_656 106.11(4) yes
I1 . Ag3 . I5 4_656 113.84(4) yes
I4 . Ag3 . I5 4_656 118.15(4) yes
O3 5_655 Tb1 . O4 5_655 81.0(6) yes
O3 5_655 Tb1 . O2 5_655 130.3(3) yes
O4 5_655 Tb1 . O2 5_655 143.5(6) yes
O3 5_655 Tb1 . O1 5_655 143.8(3) yes
O4 5_655 Tb1 . O1 5_655 85.6(7) yes
O2 5_655 Tb1 . O1 5_655 77.0(3) yes
O3 5_655 Tb1 . O2 . 73.0(3) yes
O4 5_655 Tb1 . O2 . 73.2(7) yes
O2 5_655 Tb1 . O2 . 128.1(4) yes
O1 5_655 Tb1 . O2 . 70.9(3) yes
O3 5_655 Tb1 . O3 . 132.0(4) yes
O4 5_655 Tb1 . O3 . 71.2(6) yes
O2 5_655 Tb1 . O3 . 73.0(2) yes
O1 5_655 Tb1 . O3 . 72.9(3) yes
O2 . Tb1 . O3 . 130.3(3) yes
O3 5_655 Tb1 . O1 . 72.9(3) yes
O4 5_655 Tb1 . O1 . 145.0(6) yes
O2 5_655 Tb1 . O1 . 70.9(3) yes
O1 5_655 Tb1 . O1 . 101.7(4) yes
O2 . Tb1 . O1 . 77.0(3) yes
O3 5_655 Tb1 . O4 . 71.2(6) yes
O4 5_655 Tb1 . O4 . 107.9(13) yes
O2 5_655 Tb1 . O4 . 73.2(7) yes
O1 5_655 Tb1 . O4 . 145.0(6) yes
O2 . Tb1 . O4 . 143.5(6) yes
O3 . Tb1 . O1 . 143.8(3) yes
O3 . Tb1 . O4 . 81.0(6) yes
O1 . Tb1 . O4 . 85.6(7) yes
O3 5_655 Tb1 . O2 5_655 130.3(3) yes
O3 5_655 Tb1 . O1 5_655 143.8(3) yes
O2 5_655 Tb1 . O1 5_655 77.0(3) yes
O3 5_655 Tb1 . O5 5_655 71.3(4) yes
O2 5_655 Tb1 . O5 5_655 144.7(4) yes
O1 5_655 Tb1 . O5 5_655 99.9(4) yes
O3 5_655 Tb1 . S1 5_655 83.48(19) yes
O2 5_655 Tb1 . S1 5_655 126.1(2) yes
O1 5_655 Tb1 . S1 5_655 98.6(2) yes
O5 5_655 Tb1 . S1 5_655 18.6(4) yes
O3 5_655 Tb1 . O2 . 73.0(3) yes
O2 5_655 Tb1 . O2 . 128.1(4) yes
O1 5_655 Tb1 . O2 . 70.9(3) yes
O5 5_655 Tb1 . O2 . 81.4(5) yes
S1 5_655 Tb1 . O2 . 98.5(2) yes
O3 5_655 Tb1 . O3 . 132.0(4) yes
O2 5_655 Tb1 . O3 . 73.0(2) yes
O1 5_655 Tb1 . O3 . 72.9(3) yes
O5 5_655 Tb1 . O3 . 72.5(4) yes
S1 5_655 Tb1 . O3 . 55.06(18) yes
O3 5_655 Tb1 . O1 . 72.9(3) yes
O2 5_655 Tb1 . O1 . 70.9(3) yes
O1 5_655 Tb1 . O1 . 101.7(4) yes
O5 5_655 Tb1 . O1 . 142.3(4) yes
S1 5_655 Tb1 . O1 . 156.3(2) yes
O3 5_655 Tb1 . S1 . 55.06(18) yes
O2 5_655 Tb1 . S1 . 98.5(2) yes
O1 5_655 Tb1 . S1 . 156.3(2) yes
O5 5_655 Tb1 . S1 . 70.1(4) yes
S1 5_655 Tb1 . S1 . 64.91(14) yes
O3 5_655 Tb1 . O5 . 72.5(4) yes
O2 5_655 Tb1 . O5 . 81.4(5) yes
O1 5_655 Tb1 . O5 . 142.3(4) yes
O5 5_655 Tb1 . O5 . 80.5(8) yes
S1 5_655 Tb1 . O5 . 70.1(4) yes
O2 . Tb1 . O3 . 130.3(3) yes
O2 . Tb1 . O1 . 77.0(3) yes
O3 . Tb1 . O1 . 143.8(3) yes
O2 . Tb1 . S1 . 126.1(2) yes
O3 . Tb1 . S1 . 83.48(19) yes
O1 . Tb1 . S1 . 98.6(2) yes
O2 . Tb1 . O5 . 144.7(4) yes
O3 . Tb1 . O5 . 71.3(4) yes
O1 . Tb1 . O5 . 99.9(4) yes
S1 . Tb1 . O5 . 18.6(4) yes
C6 . N2 . C5 . 118.6(9) yes
C6 . N2 . C4 . 120.0(9) yes
C5 . N2 . C4 . 121.3(9) yes
C2 . N1 . C3 . 118.1(12) yes
C2 . N1 . C1 . 120.4(10) yes
C3 . N1 . C1 . 121.4(11) yes
Tb1 . O2 . C4 . 137.7(6) yes
Tb1 . O3 . C7 . 128.3(7) yes
C9 . N3 . C8 . 117.2(7) yes
C9 . N3 . C7 . 121.4(8) yes
C8 . N3 . C7 . 121.2(8) yes
Tb1 . O1 . C1 . 147.9(8) yes
C13 . S1 . Tb1 . 110.3(7) yes
C13 . S1 . O5 . 104.7(10) yes
Tb1 . S1 . O5 . 28.2(6) yes
C13 . S1 . C14 . 97.8(11) yes
Tb1 . S1 . C14 . 129.6(8) yes
O5 . S1 . C14 . 105.6(10) yes
C12 . N4 . C10 . 120(3) yes
C12 . N4 . C11 . 116(3) yes
C10 . N4 . C11 . 124(3) yes
Tb1 . O4 . C10 . 144(2) yes
Tb1 . O5 . S1 . 133.1(8) yes
S1 . C14 . H141 . 110.0 no
S1 . C14 . H142 . 110.6 no
H141 . C14 . H142 . 109.5 no
S1 . C14 . H143 . 107.8 no
H141 . C14 . H143 . 109.5 no
H142 . C14 . H143 . 109.5 no
N4 . C11 . H111 . 117.3 no
N4 . C11 . H112 . 116.5 no
H111 . C11 . H112 . 109.5 no
N4 . C11 . H113 . 93.2 no
H111 . C11 . H113 . 109.5 no
H112 . C11 . H113 . 109.5 no

loop_
_geom_bond_atom_site_label_1
_geom_bond_site_symmetry_1
_geom_bond_atom_site_label_2
_geom_bond_site_symmetry_2
_geom_bond_distance
_geom_bond_publ_flag
C1 . N1 . 1.287(13) yes
C1 . O1 . 1.224(13) yes
C1 . H11 . 0.950 no
C2 . N1 . 1.459(16) yes
C2 . H21 . 0.950 no
C2 . H22 . 0.950 no
C2 . H23 . 0.950 no
C3 . N1 . 1.448(14) yes
C3 . H31 . 0.950 no
C3 . H32 . 0.950 no
C3 . H33 . 0.950 no
C4 . N2 . 1.301(12) yes
C4 . O2 . 1.261(12) yes
C4 . H41 . 0.950 no
C5 . N2 . 1.454(12) yes
C5 . H51 . 0.950 no
C5 . H52 . 0.950 no
C5 . H53 . 0.950 no
C6 . N2 . 1.472(15) yes
C6 . H61 . 0.950 no
C6 . H62 . 0.950 no
C6 . H63 . 0.950 no
C7 . O3 . 1.256(11) yes
C7 . N3 . 1.317(11) yes
C7 . H71 . 0.950 no
C8 . N3 . 1.449(11) yes
C8 . H81 . 0.950 no
C8 . H82 . 0.950 no
C8 . H83 . 0.950 no
C9 . N3 . 1.463(12) yes
C9 . H91 . 0.950 no
C9 . H92 . 0.950 no
C9 . H93 . 0.950 no
C10 . N4 . 1.29(4) yes
C10 . O4 . 1.19(4) yes
C10 . H101 . 0.950 no
C12 . N4 . 1.42(4) yes
C12 . H121 . 0.950 no
C12 . H122 . 0.950 no
C12 . H123 . 0.950 no
C13 . S1 . 1.79(2) yes
C13 . H131 . 0.950 no
C13 . H132 . 0.950 no
C13 . H133 . 0.950 no
I1 . Ag3 4_656 2.9447(12) yes
I1 . Ag1 . 2.9422(11) yes
I1 . Ag2 . 2.9961(13) yes
I1 . Ag3 . 2.8894(12) yes
I2 . Ag1 5_655 2.8910(13) yes
I2 . Ag2 5_655 2.8865(11) yes
I2 . Ag1 . 2.8585(12) yes
I3 . Ag2 5_655 2.7930(11) yes
I3 . Ag2 . 2.7930(11) yes
I4 . Ag2 . 2.8345(12) yes
I4 . Ag3 . 2.8295(13) yes
I5 . Ag3 4_656 2.8019(12) yes
I5 . Ag1 . 2.7803(11) yes
Ag1 . Ag3 4_656 3.4019(13) yes
Ag2 . Ag3 . 3.3220(13) yes
Tb1 . O3 5_655 2.429(7) yes
Tb1 . O4 5_655 2.39(2) yes
Tb1 . O2 5_655 2.354(6) yes
Tb1 . O1 5_655 2.337(8) yes
Tb1 . O2 . 2.354(6) yes
Tb1 . O3 . 2.429(7) yes
Tb1 . O1 . 2.337(8) yes
Tb1 . O4 . 2.39(2) yes
Tb1 . O3 5_655 2.429(7) yes
Tb1 . O2 5_655 2.354(6) yes
Tb1 . O1 5_655 2.337(8) yes
Tb1 . O5 5_655 2.280(14) yes
Tb1 . S1 5_655 3.516(4) yes
Tb1 . O2 . 2.354(6) yes
Tb1 . O3 . 2.429(7) yes
Tb1 . O1 . 2.337(8) yes
Tb1 . S1 . 3.516(4) yes
Tb1 . O5 . 2.280(14) yes
S1 . O5 . 1.539(14) yes
S1 . C14 . 1.783(18) yes
N4 . C11 . 1.40(7) yes
C14 . H141 . 0.950 no
C14 . H142 . 0.950 no
C14 . H143 . 0.950 no
C11 . H111 . 0.950 no
C11 . H112 . 0.950 no
C11 . H113 . 0.950 no
